data_1512076
loop_
_publ_author_name
'Wang, Xiao-Na'
'Hsung, Richard P.'
'Qi, Rui'
'Fox, Sierra K.'
'Lv, Ming-Can'

_publ_section_title
;
 A Highly Stereoselective Addition of Lithiated Ynamides to Ellman--Davis
 ChiralN-tert-Butanesulfinyl Imines
;
_journal_issue 10
_journal_name_full 'Organic Letters'
_journal_page_first 2514
_journal_paper_doi 10.1021/ol400989x
_journal_volume 15
_journal_year 2013
_chemical_absolute_configuration adrm
_chemical_formula_moiety 'C16 H20 N2 O3 S'
_chemical_formula_sum 'C16 H20 N2 O3 S'
_chemical_formula_weight 320.40
_chemical_name_common 13013a
_chemical_name_systematic
; 
 ? 
;
_space_group_IT_number 19
_symmetry_cell_setting orthorhombic
_symmetry_space_group_name_Hall 'P 2ac 2ab'
_symmetry_space_group_name_H-M 'P 21 21 21'
_atom_sites_solution_hydrogens geom
_atom_sites_solution_primary direct
_atom_sites_solution_secondary difmap
_audit_creation_method SHELXL-97
_cell_angle_alpha 90.00
_cell_angle_beta 90.00
_cell_angle_gamma 90.00
_cell_formula_units_Z 4
_cell_length_a 5.9941(7)
_cell_length_b 15.9821(19)
_cell_length_c 16.971(2)
_cell_measurement_reflns_used 2806
_cell_measurement_temperature 173(2)
_cell_measurement_theta_max 24.25
_cell_measurement_theta_min 2.55
_cell_volume 1625.8(3)
_computing_cell_refinement 'Bruker SAINT'
_computing_data_collection 'Bruker APEX2'
_computing_data_reduction 'Bruker SAINT'
_computing_molecular_graphics 'Bruker SHELXTL'
_computing_publication_material 'Bruker SHELXTL'
_computing_structure_refinement 'SHELXL-97 (Sheldrick, 2008)'
_computing_structure_solution 'SHELXS-97 (Sheldrick, 2008)'
_diffrn_ambient_temperature 173(2)
_diffrn_measured_fraction_theta_full 0.995
_diffrn_measured_fraction_theta_max 0.995
_diffrn_measurement_device_type 'Bruker APEX-II CCD'
_diffrn_measurement_method '\f and \w scans'
_diffrn_radiation_monochromator graphite
_diffrn_radiation_source 'sealed tube'
_diffrn_radiation_type MoK\a
_diffrn_radiation_wavelength 0.71073
_diffrn_reflns_av_R_equivalents 0.0466
_diffrn_reflns_av_sigmaI/netI 0.0400
_diffrn_reflns_limit_h_max 7
_diffrn_reflns_limit_h_min -7
_diffrn_reflns_limit_k_max 20
_diffrn_reflns_limit_k_min 0
_diffrn_reflns_limit_l_max 21
_diffrn_reflns_limit_l_min 0
_diffrn_reflns_number 17149
_diffrn_reflns_theta_full 27.47
_diffrn_reflns_theta_max 27.47
_diffrn_reflns_theta_min 1.75
_exptl_absorpt_coefficient_mu 0.213
_exptl_absorpt_correction_T_max 0.9915
_exptl_absorpt_correction_T_min 0.9197
_exptl_absorpt_correction_type multi-scan
_exptl_absorpt_process_details 'SADABS (Sheldrick, 2008/1)'
_exptl_crystal_colour colourless
_exptl_crystal_density_diffrn 1.309
_exptl_crystal_density_method 'not measured'
_exptl_crystal_description Plate
_exptl_crystal_F_000 680
_exptl_crystal_size_max 0.40
_exptl_crystal_size_mid 0.14
_exptl_crystal_size_min 0.04
_refine_diff_density_max 0.242
_refine_diff_density_min -0.274
_refine_diff_density_rms 0.040
_refine_ls_abs_structure_details 'Flack H D (1983), Acta Cryst. A39, 876-881'
_refine_ls_abs_structure_Flack -0.05(8)
_refine_ls_extinction_method none
_refine_ls_goodness_of_fit_ref 1.022
_refine_ls_hydrogen_treatment mixed
_refine_ls_matrix_type full
_refine_ls_number_parameters 205
_refine_ls_number_reflns 3696
_refine_ls_number_restraints 1
_refine_ls_restrained_S_all 1.021
_refine_ls_R_factor_all 0.0541
_refine_ls_R_factor_gt 0.0407
_refine_ls_shift/su_max 0.000
_refine_ls_shift/su_mean 0.000
_refine_ls_structure_factor_coef Fsqd
_refine_ls_weighting_details 'calc w=1/[\s^2^(Fo^2^)+(0.0416P)^2^+0.3261P] where P=(Fo^2^+2Fc^2^)/3'
_refine_ls_weighting_scheme calc
_refine_ls_wR_factor_gt 0.0861
_refine_ls_wR_factor_ref 0.0922
_reflns_number_gt 3091
_reflns_number_total 3696
_reflns_threshold_expression >2sigma(I)
_cod_data_source_file ol400989x_si_004.cif
_cod_data_source_block 13013a
_cod_original_sg_symbol_H-M P2(1)2(1)2(1)
_cod_database_code 1512076

loop_
_symmetry_equiv_pos_as_xyz
'x, y, z'
'-x+1/2, -y, z+1/2'
'-x, y+1/2, -z+1/2'
'x+1/2, -y+1/2, -z'

loop_
_atom_site_label
_atom_site_type_symbol
_atom_site_fract_x
_atom_site_fract_y
_atom_site_fract_z
_atom_site_U_iso_or_equiv
_atom_site_adp_type
_atom_site_occupancy
_atom_site_symmetry_multiplicity
_atom_site_calc_flag
_atom_site_refinement_flags
S1 S 1.01810(9) 0.31329(3) 0.74164(3) 0.03123(14) Uani 1 1 d .
O1 O 1.2250(3) 0.33121(10) 0.69591(9) 0.0400(4) Uani 1 1 d .
O2 O 0.0504(3) 0.57283(11) 0.83910(10) 0.0470(5) Uani 1 1 d .
O3 O 0.1553(3) 0.67559(10) 0.92148(10) 0.0437(4) Uani 1 1 d .
N1 N 0.8957(3) 0.40045(11) 0.77289(10) 0.0311(4) Uani 1 1 d D
H1A H 0.993(3) 0.4395(10) 0.7917(12) 0.037 Uiso 1 1 d D
N2 N 0.4178(3) 0.61054(11) 0.85391(11) 0.0312(4) Uani 1 1 d .
C1 C 1.1140(4) 0.27370(14) 0.83792(13) 0.0350(5) Uani 1 1 d .
C2 C 0.9075(5) 0.24984(17) 0.88450(16) 0.0521(7) Uani 1 1 d .
H2A H 0.9522 0.2249 0.9348 0.078 Uiso 1 1 calc R
H2B H 0.8194 0.2093 0.8543 0.078 Uiso 1 1 calc R
H2C H 0.8175 0.2999 0.8944 0.078 Uiso 1 1 calc R
C3 C 1.2529(5) 0.33911(16) 0.87973(15) 0.0473(7) Uani 1 1 d .
H3A H 1.3237 0.3141 0.9261 0.071 Uiso 1 1 calc R
H3B H 1.1568 0.3855 0.8963 0.071 Uiso 1 1 calc R
H3C H 1.3682 0.3601 0.8439 0.071 Uiso 1 1 calc R
C4 C 1.2527(4) 0.19689(15) 0.81796(15) 0.0419(6) Uani 1 1 d .
H4A H 1.3009 0.1695 0.8667 0.063 Uiso 1 1 calc R
H4B H 1.3839 0.2138 0.7874 0.063 Uiso 1 1 calc R
H4C H 1.1626 0.1578 0.7868 0.063 Uiso 1 1 calc R
C5 C 0.7115(4) 0.43217(13) 0.72452(12) 0.0292(5) Uani 1 1 d .
H5A H 0.6047 0.3849 0.7163 0.035 Uiso 1 1 calc R
C6 C 0.7752(4) 0.46567(13) 0.64340(12) 0.0292(5) Uani 1 1 d .
C7 C 0.9821(4) 0.49890(13) 0.62680(13) 0.0366(5) Uani 1 1 d .
H7A H 1.0949 0.4993 0.6662 0.044 Uiso 1 1 calc R
C8 C 1.0264(5) 0.53199(15) 0.55238(14) 0.0450(6) Uani 1 1 d .
H8A H 1.1694 0.5547 0.5411 0.054 Uiso 1 1 calc R
C9 C 0.8641(5) 0.53187(16) 0.49539(15) 0.0497(7) Uani 1 1 d .
H9A H 0.8941 0.5550 0.4449 0.060 Uiso 1 1 calc R
C10 C 0.6582(5) 0.49823(16) 0.51136(14) 0.0498(7) Uani 1 1 d .
H10A H 0.5466 0.4978 0.4716 0.060 Uiso 1 1 calc R
C11 C 0.6117(5) 0.46485(15) 0.58511(13) 0.0399(6) Uani 1 1 d .
H11A H 0.4690 0.4416 0.5957 0.048 Uiso 1 1 calc R
C12 C 0.5945(4) 0.49683(13) 0.77005(12) 0.0297(5) Uani 1 1 d .
C13 C 0.5076(4) 0.54991(12) 0.80818(12) 0.0291(4) Uani 1 1 d .
C14 C 0.1940(4) 0.61504(14) 0.86799(13) 0.0344(5) Uani 1 1 d .
C15 C 0.3611(5) 0.7126(2) 0.9461(2) 0.0629(9) Uani 1 1 d .
H15A H 0.3823 0.7047 1.0034 0.076 Uiso 1 1 calc R
H15B H 0.3605 0.7733 0.9347 0.076 Uiso 1 1 calc R
C16 C 0.5452(4) 0.67027(14) 0.90135(14) 0.0365(5) Uani 1 1 d .
H16A H 0.6282 0.7103 0.8679 0.044 Uiso 1 1 calc R
H16B H 0.6507 0.6415 0.9372 0.044 Uiso 1 1 calc R

loop_
_atom_site_aniso_label
_atom_site_aniso_U_11
_atom_site_aniso_U_22
_atom_site_aniso_U_33
_atom_site_aniso_U_23
_atom_site_aniso_U_13
_atom_site_aniso_U_12
S1 0.0345(3) 0.0279(2) 0.0312(3) -0.0011(2) 0.0007(2) 0.0034(2)
O1 0.0417(9) 0.0396(9) 0.0388(9) 0.0038(7) 0.0103(8) 0.0080(7)
O2 0.0282(9) 0.0593(11) 0.0534(11) -0.0184(9) 0.0017(8) -0.0100(8)
O3 0.0320(9) 0.0491(10) 0.0500(10) -0.0202(8) 0.0067(8) 0.0024(8)
N1 0.0336(10) 0.0277(9) 0.0319(10) -0.0024(8) -0.0030(8) 0.0023(8)
N2 0.0257(10) 0.0326(9) 0.0353(10) -0.0116(8) 0.0021(8) -0.0006(8)
C1 0.0397(13) 0.0331(12) 0.0323(12) 0.0052(10) 0.0021(11) 0.0052(10)
C2 0.0493(16) 0.0546(16) 0.0525(16) 0.0190(13) 0.0143(13) 0.0098(13)
C3 0.0597(17) 0.0447(14) 0.0375(13) -0.0021(11) -0.0125(13) 0.0043(12)
C4 0.0418(14) 0.0350(13) 0.0490(14) 0.0051(11) -0.0018(11) 0.0078(11)
C5 0.0300(11) 0.0286(10) 0.0290(11) -0.0009(9) 0.0005(9) -0.0003(9)
C6 0.0363(12) 0.0237(10) 0.0275(11) -0.0032(8) -0.0004(10) 0.0061(9)
C7 0.0383(13) 0.0348(11) 0.0366(12) 0.0046(9) 0.0038(11) 0.0043(11)
C8 0.0516(16) 0.0385(12) 0.0450(14) 0.0070(11) 0.0164(14) 0.0063(12)
C9 0.076(2) 0.0451(15) 0.0278(12) 0.0054(11) 0.0103(14) 0.0082(15)
C10 0.0675(19) 0.0529(16) 0.0291(13) 0.0005(12) -0.0094(13) 0.0044(15)
C11 0.0446(14) 0.0387(13) 0.0363(13) -0.0038(10) -0.0041(11) 0.0017(11)
C12 0.0262(11) 0.0336(11) 0.0294(11) 0.0019(9) 0.0024(9) -0.0018(9)
C13 0.0258(11) 0.0318(10) 0.0296(10) 0.0001(8) 0.0018(10) -0.0004(10)
C14 0.0314(13) 0.0373(12) 0.0344(12) -0.0029(10) 0.0055(11) 0.0016(10)
C15 0.0394(15) 0.0679(19) 0.082(2) -0.0442(17) 0.0039(15) -0.0048(14)
C16 0.0322(12) 0.0345(12) 0.0427(12) -0.0075(9) 0.0014(10) -0.0034(10)

loop_
_atom_type_symbol
_atom_type_description
_atom_type_scat_dispersion_real
_atom_type_scat_dispersion_imag
_atom_type_scat_source
C C 0.0033 0.0016 'International Tables Vol C Tables 4.2.6.8 and 6.1.1.4'
H H 0.0000 0.0000 'International Tables Vol C Tables 4.2.6.8 and 6.1.1.4'
N N 0.0061 0.0033 'International Tables Vol C Tables 4.2.6.8 and 6.1.1.4'
O O 0.0106 0.0060 'International Tables Vol C Tables 4.2.6.8 and 6.1.1.4'
S S 0.1246 0.1234 'International Tables Vol C Tables 4.2.6.8 and 6.1.1.4'

loop_
_geom_angle_atom_site_label_1
_geom_angle_atom_site_label_2
_geom_angle_atom_site_label_3
_geom_angle
O1 S1 N1 111.87(9)
O1 S1 C1 105.54(10)
N1 S1 C1 98.20(10)
C14 O3 C15 110.20(18)
C5 N1 S1 116.35(13)
C5 N1 H1A 116.1(14)
S1 N1 H1A 113.8(15)
C13 N2 C14 121.97(19)
C13 N2 C16 125.06(17)
C14 N2 C16 112.49(18)
C3 C1 C2 112.2(2)
C3 C1 C4 111.2(2)
C2 C1 C4 111.0(2)
C3 C1 S1 110.48(16)
C2 C1 S1 107.07(17)
C4 C1 S1 104.47(15)
C1 C2 H2A 109.5
C1 C2 H2B 109.5
H2A C2 H2B 109.5
C1 C2 H2C 109.5
H2A C2 H2C 109.5
H2B C2 H2C 109.5
C1 C3 H3A 109.5
C1 C3 H3B 109.5
H3A C3 H3B 109.5
C1 C3 H3C 109.5
H3A C3 H3C 109.5
H3B C3 H3C 109.5
C1 C4 H4A 109.5
C1 C4 H4B 109.5
H4A C4 H4B 109.5
C1 C4 H4C 109.5
H4A C4 H4C 109.5
H4B C4 H4C 109.5
N1 C5 C12 107.96(16)
N1 C5 C6 116.01(18)
C12 C5 C6 110.32(17)
N1 C5 H5A 107.4
C12 C5 H5A 107.4
C6 C5 H5A 107.4
C7 C6 C11 119.5(2)
C7 C6 C5 122.99(19)
C11 C6 C5 117.5(2)
C6 C7 C8 120.2(2)
C6 C7 H7A 119.9
C8 C7 H7A 119.9
C9 C8 C7 120.2(2)
C9 C8 H8A 119.9
C7 C8 H8A 119.9
C10 C9 C8 119.9(2)
C10 C9 H9A 120.0
C8 C9 H9A 120.0
C9 C10 C11 120.6(3)
C9 C10 H10A 119.7
C11 C10 H10A 119.7
C10 C11 C6 119.7(3)
C10 C11 H11A 120.2
C6 C11 H11A 120.2
C13 C12 C5 177.4(2)
C12 C13 N2 177.2(2)
O2 C14 O3 123.8(2)
O2 C14 N2 127.2(2)
O3 C14 N2 109.0(2)
O3 C15 C16 107.51(19)
O3 C15 H15A 110.2
C16 C15 H15A 110.2
O3 C15 H15B 110.2
C16 C15 H15B 110.2
H15A C15 H15B 108.5
N2 C16 C15 100.83(18)
N2 C16 H16A 111.6
C15 C16 H16A 111.6
N2 C16 H16B 111.6
C15 C16 H16B 111.6
H16A C16 H16B 109.4

loop_
_geom_bond_atom_site_label_1
_geom_bond_atom_site_label_2
_geom_bond_distance
S1 O1 1.4907(17)
S1 N1 1.6614(18)
S1 C1 1.844(2)
O2 C14 1.198(3)
O3 C14 1.347(3)
O3 C15 1.430(3)
N1 C5 1.466(3)
N1 H1A 0.910(3)
N2 C13 1.353(3)
N2 C14 1.364(3)
N2 C16 1.464(3)
C1 C3 1.513(3)
C1 C2 1.517(3)
C1 C4 1.521(3)
C2 H2A 0.9800
C2 H2B 0.9800
C2 H2C 0.9800
C3 H3A 0.9800
C3 H3B 0.9800
C3 H3C 0.9800
C4 H4A 0.9800
C4 H4B 0.9800
C4 H4C 0.9800
C5 C12 1.469(3)
C5 C6 1.526(3)
C5 H5A 1.0000
C6 C7 1.379(3)
C6 C11 1.392(3)
C7 C8 1.395(3)
C7 H7A 0.9500
C8 C9 1.372(4)
C8 H8A 0.9500
C9 C10 1.373(4)
C9 H9A 0.9500
C10 C11 1.389(3)
C10 H10A 0.9500
C11 H11A 0.9500
C12 C13 1.187(3)
C15 C16 1.501(3)
C15 H15A 0.9900
C15 H15B 0.9900
C16 H16A 0.9900
C16 H16B 0.9900

loop_
_geom_hbond_atom_site_label_D
_geom_hbond_atom_site_label_H
_geom_hbond_atom_site_label_A
_geom_hbond_distance_DH
_geom_hbond_distance_HA
_geom_hbond_distance_DA
_geom_hbond_angle_DHA
_geom_hbond_site_symmetry_A
N1 H1A O2 0.910(3) 2.304(12) 3.117(2) 148.4(19) 1_655

loop_
_geom_torsion_atom_site_label_1
_geom_torsion_atom_site_label_2
_geom_torsion_atom_site_label_3
_geom_torsion_atom_site_label_4
_geom_torsion
O1 S1 N1 C5 97.11(16)
C1 S1 N1 C5 -152.43(15)
O1 S1 C1 C3 60.81(19)
N1 S1 C1 C3 -54.71(19)
O1 S1 C1 C2 -176.71(16)
N1 S1 C1 C2 67.78(18)
O1 S1 C1 C4 -58.85(17)
N1 S1 C1 C4 -174.36(16)
S1 N1 C5 C12 167.43(14)
S1 N1 C5 C6 -68.2(2)
N1 C5 C6 C7 -27.5(3)
C12 C5 C6 C7 95.6(2)
N1 C5 C6 C11 154.90(19)
C12 C5 C6 C11 -82.0(2)
C11 C6 C7 C8 0.5(3)
C5 C6 C7 C8 -177.1(2)
C6 C7 C8 C9 0.2(3)
C7 C8 C9 C10 -0.7(4)
C8 C9 C10 C11 0.6(4)
C9 C10 C11 C6 0.1(4)
C7 C6 C11 C10 -0.7(3)
C5 C6 C11 C10 177.0(2)
N1 C5 C12 C13 32(5)
C6 C5 C12 C13 -95(5)
C5 C12 C13 N2 -15(9)
C14 N2 C13 C12 -148(4)
C16 N2 C13 C12 24(5)
C15 O3 C14 O2 178.3(3)
C15 O3 C14 N2 -1.3(3)
C13 N2 C14 O2 -5.9(4)
C16 N2 C14 O2 -178.4(2)
C13 N2 C14 O3 173.63(18)
C16 N2 C14 O3 1.2(3)
C14 O3 C15 C16 0.9(3)
C13 N2 C16 C15 -172.7(2)
C14 N2 C16 C15 -0.6(3)
O3 C15 C16 N2 -0.2(3)
